data_7131448
loop_
_publ_author_name
'Riesinger, Christoph'
'R&#xf6;hner, David'
'Krossing, Ingo'
'Scheer, Manfred'

_publ_section_title
;
 Teaching old tricks to new dogs - rational synthesis of multi-decker
 complexes featuring <i>cyclo</i>-P<sub>5</sub> decks.
;
_journal_issue 30
_journal_name_full 'Chemical communications (Cambridge, England)'
_journal_page_first 4495
_journal_page_last 4498
_journal_paper_doi 10.1039/d3cc00898c
_journal_volume 59
_journal_year 2023
_chemical_formula_moiety 'C27 H44 Cr Fe P5, B C24 F20, 0.5(C6 H4 F2)'
_chemical_formula_sum 'C54 H46 B Cr F21 Fe P5'
_chemical_formula_weight 1367.42
_space_group_crystal_system monoclinic
_space_group_IT_number 14
_space_group_name_Hall '-P 2ybc'
_space_group_name_H-M_alt 'P 1 21/c 1'
_atom_sites_solution_hydrogens geom
_atom_sites_solution_primary dual
_audit_creation_date 2022-11-17
_audit_creation_method
;
Olex2 1.5-alpha
(compiled 2022.11.02 svn.ra8b101fa for OlexSys, GUI svn.r6635)
;
_audit_update_record
;
2023-02-17 deposited with the CCDC.	2023-03-20 downloaded from the CCDC.
;
_cell_angle_alpha 90
_cell_angle_beta 104.2570(10)
_cell_angle_gamma 90
_cell_formula_units_Z 4
_cell_length_a 15.7984(2)
_cell_length_b 19.8256(2)
_cell_length_c 18.1573(2)
_cell_measurement_reflns_used 27730
_cell_measurement_temperature 122.99(10)
_cell_measurement_theta_max 66.5400
_cell_measurement_theta_min 3.9640
_cell_volume 5511.94(11)
_computing_cell_refinement 'CrysAlisPro 1.171.41.93a (Rigaku OD, 2020)'
_computing_data_collection 'CrysAlisPro 1.171.41.93a (Rigaku OD, 2020)'
_computing_data_reduction 'CrysAlisPro 1.171.41.93a (Rigaku OD, 2020)'
_computing_molecular_graphics 'Olex2 1.5-alpha (Dolomanov et al., 2009)'
_computing_publication_material 'Olex2 1.5-alpha (Dolomanov et al., 2009)'
_computing_structure_refinement 'SHELXL 2018/3 (Sheldrick, 2015)'
_computing_structure_solution 'SHELXT 2018/2 (Sheldrick, 2018)'
_diffrn_ambient_environment N~2~
_diffrn_ambient_temperature 122.99(10)
_diffrn_detector 'CCD plate'
_diffrn_detector_area_resol_mean 4.2047
_diffrn_detector_type TitanS2
_diffrn_measured_fraction_theta_full 0.994
_diffrn_measured_fraction_theta_max 0.994
_diffrn_measurement_details
;
List of Runs (angles in degrees, time in seconds):

  # Type    Start    End  Width  t~exp~   \w     \q     \k     \f   Frames
#--------------------------------------------------------------------------
  1  \w    -88.00 -63.00   1.00    4.00    --  -43.23 128.00 -49.00   25
  2  \w    -95.00 -70.00   1.00    4.00    --  -43.23 141.00 122.00   25
  3  \w     68.00 114.00   1.00    4.00    --   43.23 141.00 122.00   46
  4  \w     56.00  84.00   1.00    4.00    --   43.23-141.00  65.00   28
  5  \w     24.00  49.00   1.00    4.00    --   43.23-128.00-123.00   25
  6  \w     32.00  58.00   1.00   16.00    --   86.50-141.00  65.00   26
  7  \w     92.00 117.00   1.00   16.00    --   86.50 128.00 -49.00   25
  8  \w   -104.00 -79.00   1.00   16.00    --  -90.00 141.00 122.00   25
  9  \w   -148.00-122.00   1.00   16.00    --  -90.00-141.00  65.00   26
 10  \w    -70.00 -44.00   1.00   16.00    --  -90.00 128.00 -49.00   26
 11  \w    -71.00 -38.00   1.00    4.00    --  -43.23 125.00 120.00   33
 12  \w    -59.00 -19.00   1.00    4.00    --  -43.23 -57.00  60.00   40
 13  \w   -103.00 -78.00   1.00    4.00    --  -43.23 -57.00  60.00   25
 14  \w     19.00 113.00   1.00    4.00    --   43.23  57.00 150.00   94
 15  \w   -110.00 -59.00   1.00   16.00    --  -90.00 125.00 150.00   51
 16  \w   -117.00 -91.00   1.00   16.00    --  -90.00 -30.00  30.00   26
 17  \w   -135.00-109.00   1.00   16.00    --  -90.00-125.00  30.00   26
 18  \w   -160.00-131.00   1.00   16.00    --  -90.00 -66.00 105.54   29
 19  \w   -161.00-136.00   1.00   16.00    --  -90.00-125.00  30.00   25
 20  \w   -111.00 -80.00   1.00   16.00    --  -90.00 -66.00 105.54   31
 21  \w   -105.00 -79.00   1.00   16.00    --  -90.00 -50.00  20.40   26
 22  \w   -160.00-105.00   1.00   16.00    --  -90.00 -61.00 -60.00   55
 23  \w   -112.00 -71.00   1.00   16.00    --  -90.00 124.00  -9.48   41
 24  \w    -54.00 -29.00   1.00   16.00    --  -90.00 124.00  -9.48   25
 25  \w   -109.00 -83.00   1.00   16.00    --  -90.00  77.00 -60.00   26
 26  \w    -96.00 -36.00   1.00   16.00    --  -90.00 125.00 120.00   60
 27  \w   -126.00 -97.00   1.00   16.00    --  -90.00-125.00-180.00   29
 28  \w    -57.00 -31.00   1.00   16.00    --  -90.00  77.00 -60.00   26
 29  \w   -157.00 -73.00   1.00   16.00    --  -90.00 -61.00  15.07   84
 30  \w   -123.00 -83.00   1.00   16.00    --  -90.00  81.00  86.78   40
 31  \w    -64.00 -38.00   1.00   16.00    --  -90.00  81.00  86.78   26
 32  \w   -114.00 -62.00   1.00   16.00    --  -90.00 -69.00-131.35   52
 33  \w   -163.00-137.00   1.00   16.00    --  -90.00-125.00-180.00   26
 34  \w   -115.00 -66.00   1.00   16.00    --  -90.00 -53.00 -58.36   49
 35  \w    -70.00 -45.00   1.00   16.00    --  -90.00 125.00  60.00   25
 36  \w   -144.00-114.00   1.00   16.00    --  -90.00 -77.00-120.00   30
 37  \w   -116.00 -91.00   1.00   16.00    --  -90.00  61.00 150.00   25
 38  \w    -97.00 -31.00   1.00   16.00    --  -90.00 125.00-120.00   66
 39  \w   -109.00 -83.00   1.00   16.00    --  -90.00 125.00  30.00   26
 40  \w   -102.00 -67.00   1.00   16.00    --  -90.00 125.00  90.00   35
 41  \w   -122.00 -85.00   1.00   16.00    --  -90.00 137.00-154.05   37
 42  \w   -159.00-113.00   1.00   16.00    --  -90.00 -69.00-151.18   46
 43  \w   -142.00-104.00   1.00   16.00    --  -90.00 -77.00 150.00   38
;
_diffrn_measurement_device 'four-circle diffractometer'
_diffrn_measurement_device_type 'SuperNova, Dualflex, TitanS2'
_diffrn_measurement_method '\w scans'
_diffrn_orient_matrix_type 'CrysAlisPro convention (1999,Acta A55,543-557)'
_diffrn_orient_matrix_UB_11 0.0569048000
_diffrn_orient_matrix_UB_12 -0.0050392000
_diffrn_orient_matrix_UB_13 -0.0575703000
_diffrn_orient_matrix_UB_21 0.0005320000
_diffrn_orient_matrix_UB_22 0.0774840000
_diffrn_orient_matrix_UB_23 -0.0062359000
_diffrn_orient_matrix_UB_31 0.0829872000
_diffrn_orient_matrix_UB_32 0.0029457000
_diffrn_orient_matrix_UB_33 0.0656362000
_diffrn_radiation_monochromator mirror
_diffrn_radiation_probe x-ray
_diffrn_radiation_type 'Cu K\a'
_diffrn_radiation_wavelength 1.54184
_diffrn_reflns_av_R_equivalents 0.0577
_diffrn_reflns_av_unetI/netI 0.0324
_diffrn_reflns_Laue_measured_fraction_full 0.994
_diffrn_reflns_Laue_measured_fraction_max 0.994
_diffrn_reflns_limit_h_max 18
_diffrn_reflns_limit_h_min -18
_diffrn_reflns_limit_k_max 23
_diffrn_reflns_limit_k_min -23
_diffrn_reflns_limit_l_max 21
_diffrn_reflns_limit_l_min -20
_diffrn_reflns_number 57435
_diffrn_reflns_point_group_measured_fraction_full 0.994
_diffrn_reflns_point_group_measured_fraction_max 0.994
_diffrn_reflns_theta_full 66.730
_diffrn_reflns_theta_max 66.730
_diffrn_reflns_theta_min 3.647
_diffrn_source 'micro-focus sealed X-ray tube'
_diffrn_source_type 'SuperNova (Cu) X-ray Source'
_exptl_absorpt_coefficient_mu 6.102
_exptl_absorpt_correction_T_max 1.000
_exptl_absorpt_correction_T_min 0.156
_exptl_absorpt_correction_type gaussian
_exptl_absorpt_process_details
;
CrysAlisPro 1.171.41.93a (Rigaku Oxford Diffraction, 2020)
Numerical absorption correction based on gaussian integration over
a multifaceted crystal model
Empirical absorption correction using spherical harmonics,
implemented in SCALE3 ABSPACK scaling algorithm.
;
_exptl_crystal_colour 'clear brown'
_exptl_crystal_density_diffrn 1.648
_exptl_crystal_description plate
_exptl_crystal_F_000 2756
_exptl_crystal_size_max 0.38
_exptl_crystal_size_mid 0.22
_exptl_crystal_size_min 0.04
_refine_diff_density_max 0.454
_refine_diff_density_min -0.621
_refine_diff_density_rms 0.071
_refine_ls_extinction_method none
_refine_ls_goodness_of_fit_ref 1.046
_refine_ls_hydrogen_treatment constr
_refine_ls_matrix_type full
_refine_ls_number_parameters 906
_refine_ls_number_reflns 9708
_refine_ls_number_restraints 200
_refine_ls_restrained_S_all 1.046
_refine_ls_R_factor_all 0.0427
_refine_ls_R_factor_gt 0.0384
_refine_ls_shift/su_max 0.002
_refine_ls_shift/su_mean 0.000
_refine_ls_structure_factor_coef Fsqd
_refine_ls_weighting_details 'w=1/[\s^2^(Fo^2^)+(0.0693P)^2^+2.4250P] where P=(Fo^2^+2Fc^2^)/3'
_refine_ls_weighting_scheme calc
_refine_ls_wR_factor_gt 0.1067
_refine_ls_wR_factor_ref 0.1114
_reflns_Friedel_coverage 0.000
_reflns_number_gt 8818
_reflns_number_total 9708
_reflns_threshold_expression 'I > 2\s(I)'
_cod_data_source_file d3cc00898c2.cif
_cod_data_source_block as14
_cod_depositor_comments 'Adding full bibliography for 7131448--7131455.cif.'
_cod_database_code 7131448
_shelx_shelxl_version_number 2018/3
_chemical_oxdiff_formula C54H46BF21P5CrFe
_shelx_space_group_comment
;
The symmetry employed for this shelxl refinement is uniquely defined
by the following loop, which should always be used as a source of
symmetry information in preference to the above space-group names.
They are only intended as comments.
;
_shelx_estimated_absorpt_t_max 0.792
_shelx_estimated_absorpt_t_min 0.205
_olex2_refinement_description
;
1. Restrained distances
 P1-P2 \\sim P1A-P2A
 with sigma of 0.04
 Cr1-P5 \\sim Cr1-P5A
 with sigma of 0.02
 Cr1-P2 \\sim Cr1-P2A
 with sigma of 0.02
 P4-P2 \\sim P4A-P2A
 with sigma of 0.04
 P1-P4 \\sim P1A-P4A
 with sigma of 0.02
 P5-P3 \\sim P5A-P3A
 with sigma of 0.04
 P1-P5 \\sim P1A-P5A
 with sigma of 0.02
 P4-P3 \\sim P4A-P3A
 with sigma of 0.02
 Cr1-P4 \\sim Cr1-P4A
 with sigma of 0.04
 Cr1-P3 \\sim Cr1-P3A
 with sigma of 0.04
 P1-P3 \\sim P1A-P3A
 with sigma of 0.04
 P3-P2 \\sim P3A-P2A
 with sigma of 0.02
 P4-P5 \\sim P4A-P5A
 with sigma of 0.04
 Fe1-P1 \\sim Fe1-P1A
 with sigma of 0.04
 Fe1-P4 \\sim Fe1-P4A
 with sigma of 0.04
 Fe1-P5 \\sim Fe1-P5A
 with sigma of 0.04
 Fe1-P3 \\sim Fe1-P3A
 with sigma of 0.04
 Fe1-P2 \\sim Fe1-P2A
 with sigma of 0.04
 P5-P2 \\sim P5A-P2A
 with sigma of 0.02
 Cr1-P1 \\sim Cr1-P1A
 with sigma of 0.04
2. Uiso/Uaniso restraints and constraints
C45 \\sim C45A: within 1.7A with sigma of 0.02 and sigma for terminal atoms of
0.04 within 1.7A
C7 \\sim C55 \\sim C27 \\sim C53 \\sim C13 \\sim C51 \\sim F5 \\sim F21: within
1.7A with sigma of 0.01 and sigma for terminal atoms of 0.02 within 1.7A
P1 \\sim P4 \\sim P5 \\sim P3 \\sim P2 \\sim P5A \\sim P2A \\sim P3A \\sim P4A
\\sim P1A: within 2.5A with sigma of 0.02 and sigma for terminal atoms of 0.04
within 2.5A
3. Others
 Sof(C3A)=Sof(H3AA)=Sof(H3AB)=Sof(H3AC)=Sof(C23A)=Sof(H23D)=Sof(H23E)=
 Sof(H23F)=Sof(C25A)=Sof(H25D)=Sof(H25E)=Sof(H25F)=1-FVAR(1)
 Sof(C23)=Sof(H23A)=Sof(H23B)=Sof(H23C)=Sof(C3)=Sof(H3A)=Sof(H3B)=Sof(H3C)=
 Sof(C25)=Sof(H25A)=Sof(H25B)=Sof(H25C)=FVAR(1)
 Sof(C45A)=Sof(H45D)=Sof(H45E)=Sof(H45F)=Sof(C49A)=Sof(H49D)=Sof(H49E)=
 Sof(H49F)=Sof(C47A)=Sof(H47D)=Sof(H47E)=Sof(H47F)=1-FVAR(2)
 Sof(C45)=Sof(H45A)=Sof(H45B)=Sof(H45C)=Sof(C47)=Sof(H47A)=Sof(H47B)=Sof(H47C)=
 Sof(C49)=Sof(H49A)=Sof(H49B)=Sof(H49C)=FVAR(2)
 Sof(P5A)=Sof(P2A)=Sof(P3A)=Sof(P4A)=Sof(P1A)=1-FVAR(3)
 Sof(P1)=Sof(P4)=Sof(P5)=Sof(P3)=Sof(P2)=FVAR(3)
 Fixed Sof: C51(0.5) C13(0.5) C53(0.5) H53(0.5) C27(0.5) H27(0.5) C55(0.5)
 H55(0.5) C7(0.5) H7(0.5) F5(0.5) F21(0.5)
4.a Aromatic/amide H refined with riding coordinates:
 C4(H4), C32(H32), C53(H53), C27(H27), C55(H55), C7(H7)
4.b Idealised Me refined as rotating group:
 C35(H35A,H35B,H35C), C37(H37A,H37B,H37C), C39(H39A,H39B,H39C), C5(H5A,H5B,
 H5C), C41(H41A,H41B,H41C), C21(H21A,H21B,H21C), C43(H43A,H43B,H43C), C11(H11A,
 H11B,H11C), C45(H45A,H45B,H45C), C23(H23A,H23B,H23C), C47(H47A,H47B,H47C),
 C3(H3A,H3B,H3C), C49(H49A,H49B,H49C), C25(H25A,H25B,H25C), C3A(H3AA,H3AB,H3AC),
  C23A(H23D,H23E,H23F), C25A(H25D,H25E,H25F), C45A(H45D,H45E,H45F), C49A(H49D,
 H49E,H49F), C47A(H47D,H47E,H47F)
;
_olex2_date_sample_data_collection 2022-04-21
_olex2_submission_special_instructions 'No special instructions were received'
_oxdiff_exptl_absorpt_empirical_details
;
Empirical correction (ABSPACK) includes:
- Absorption correction using spherical harmonics
- Frame scaling
;
_oxdiff_exptl_absorpt_empirical_full_max 1.747
_oxdiff_exptl_absorpt_empirical_full_min 0.707

loop_
_space_group_symop_operation_xyz
'x, y, z'
'-x, y+1/2, -z+1/2'
'-x, -y, -z'
'x, -y-1/2, z-1/2'

loop_
_atom_site_label
_atom_site_type_symbol
_atom_site_fract_x
_atom_site_fract_y
_atom_site_fract_z
_atom_site_U_iso_or_equiv
_atom_site_adp_type
_atom_site_occupancy
_atom_site_site_symmetry_order
_atom_site_calc_flag
_atom_site_refinement_flags_posn
_atom_site_refinement_flags_adp
_atom_site_refinement_flags_occupancy
_atom_site_disorder_assembly
_atom_site_disorder_group
Fe1 Fe 1.23201(2) 0.14812(2) 0.61068(2) 0.02434(11) Uani 1 1 d D . . . .
Cr1 Cr 1.16706(2) 0.27290(2) 0.59512(2) 0.02158(11) Uani 1 1 d D . . . .
P1 P 1.30170(18) 0.2411(2) 0.5767(3) 0.0347(7) Uani 0.677(16) 1 d D U P A 1
P4 P 1.2802(4) 0.2360(2) 0.6924(2) 0.0366(8) Uani 0.677(16) 1 d D U P A 1
P5 P 1.1832(3) 0.2047(3) 0.4957(2) 0.0382(7) Uani 0.677(16) 1 d D U P A 1
P3 P 1.1469(4) 0.1936(2) 0.6831(3) 0.0403(8) Uani 0.677(16) 1 d D U P A 1
P2 P 1.0861(2) 0.1745(2) 0.5601(3) 0.0407(7) Uani 0.677(16) 1 d D U P A 1
F1 F 0.63275(8) 0.09074(7) 0.41481(8) 0.0297(3) Uani 1 1 d . . . . .
F4 F 0.78397(9) 0.33521(7) 0.54638(8) 0.0307(3) Uani 1 1 d . . . . .
F6 F 0.80890(9) 0.12843(7) 0.45291(8) 0.0303(3) Uani 1 1 d . . . . .
F8 F 0.58513(9) 0.08136(7) 0.56079(8) 0.0331(3) Uani 1 1 d . . . . .
F10 F 0.49326(9) 0.28367(7) 0.48535(8) 0.0309(3) Uani 1 1 d . . . . .
F12 F 0.56058(9) 0.20996(7) 0.61668(8) 0.0327(3) Uani 1 1 d . . . . .
F14 F 0.85214(9) 0.19928(7) 0.58775(8) 0.0332(3) Uani 1 1 d . . . . .
F16 F 0.34771(9) 0.24972(8) 0.38590(9) 0.0360(3) Uani 1 1 d . . . . .
F18 F 0.63655(9) 0.32708(7) 0.41930(8) 0.0338(3) Uani 1 1 d . . . . .
F20 F 0.48765(10) 0.06098(8) 0.31089(9) 0.0392(4) Uani 1 1 d . . . . .
F22 F 0.34034(9) 0.13795(8) 0.29806(9) 0.0395(4) Uani 1 1 d . . . . .
F11 F 0.78522(10) 0.42029(8) 0.65871(9) 0.0414(4) Uani 1 1 d . . . . .
F3 F 0.81104(10) 0.27546(8) 0.25314(9) 0.0405(4) Uani 1 1 d . . . . .
F13 F 0.69611(11) 0.35864(8) 0.29840(9) 0.0433(4) Uani 1 1 d . . . . .
F7 F 0.86537(11) 0.16072(8) 0.33302(9) 0.0404(4) Uani 1 1 d . . . . .
F15 F 0.56333(11) 0.29662(9) 0.72916(9) 0.0448(4) Uani 1 1 d . . . . .
F2 F 0.92806(10) 0.11511(9) 0.69923(9) 0.0463(4) Uani 1 1 d . . . . .
F17 F 0.67751(12) 0.40232(9) 0.75337(9) 0.0477(4) Uani 1 1 d . . . . .
F9 F 0.66141(12) 0.00153(8) 0.67365(10) 0.0479(4) Uani 1 1 d . . . . .
F19 F 0.83135(12) 0.01770(9) 0.74700(10) 0.0529(5) Uani 1 1 d . . . . .
C1 C 0.57169(14) 0.18816(12) 0.45695(12) 0.0227(5) Uani 1 1 d . . . . .
C4 C 1.17283(15) 0.37488(11) 0.64299(13) 0.0224(4) Uani 1 1 d . . . . .
H4 H 1.216940 0.386905 0.686815 0.027 Uiso 1 1 calc R U . . .
C6 C 0.71495(15) 0.14546(11) 0.56735(13) 0.0231(5) Uani 1 1 d . . . . .
C8 C 0.61656(15) 0.26212(12) 0.62391(13) 0.0262(5) Uani 1 1 d . . . . .
C10 C 0.66995(15) 0.26809(12) 0.57328(13) 0.0238(5) Uani 1 1 d . . . . .
C12 C 0.56358(15) 0.13223(12) 0.40976(13) 0.0249(5) Uani 1 1 d . . . . .
C14 C 0.80243(16) 0.14936(12) 0.60588(14) 0.0266(5) Uani 1 1 d . . . . .
C16 C 1.09028(14) 0.34756(11) 0.64459(13) 0.0229(5) Uani 1 1 d . . . . .
C18 C 0.49627(15) 0.22648(12) 0.44539(13) 0.0250(5) Uani 1 1 d . . . . .
C20 C 0.77890(15) 0.18728(12) 0.41847(13) 0.0256(5) Uani 1 1 d . . . . .
C22 C 0.72056(14) 0.22711(11) 0.44467(13) 0.0234(5) Uani 1 1 d . . . . .
C24 C 0.41527(16) 0.15441(13) 0.34842(14) 0.0294(5) Uani 1 1 d . . . . .
C26 C 0.67080(15) 0.09284(12) 0.59242(13) 0.0262(5) Uani 1 1 d . . . . .
C28 C 0.72644(15) 0.32277(12) 0.58897(13) 0.0254(5) Uani 1 1 d . . . . .
C30 C 0.41902(15) 0.21048(12) 0.39256(13) 0.0271(5) Uani 1 1 d . . . . .
C32 C 1.04783(15) 0.33411(12) 0.56778(13) 0.0261(5) Uani 1 1 d . . . . .
H32 H 0.991976 0.313660 0.551326 0.031 Uiso 1 1 calc R U . . .
C34 C 0.61736(17) 0.30594(14) 0.68334(14) 0.0331(6) Uani 1 1 d . . . . .
C36 C 0.48851(16) 0.11495(12) 0.35575(13) 0.0278(5) Uani 1 1 d . . . . .
C38 C 1.04779(15) 0.34833(12) 0.71066(13) 0.0265(5) Uani 1 1 d . . . . .
C40 C 1.18072(16) 0.38185(11) 0.56676(13) 0.0257(5) Uani 1 1 d . . . . .
C42 C 1.10030(16) 0.35541(12) 0.51856(13) 0.0263(5) Uani 1 1 d . . . . .
C44 C 1.27740(18) 0.06946(12) 0.69041(15) 0.0325(6) Uani 1 1 d . . . . .
C46 C 0.69489(15) 0.28496(12) 0.40084(13) 0.0261(5) Uani 1 1 d . . . . .
C48 C 0.72930(16) 0.36748(13) 0.64788(15) 0.0312(5) Uani 1 1 d . . . . .
C50 C 0.78176(16) 0.26013(13) 0.31471(14) 0.0306(5) Uani 1 1 d . . . . .
C52 C 0.70891(18) 0.05023(13) 0.65144(15) 0.0329(5) Uani 1 1 d . . . . .
C54 C 0.84287(16) 0.10716(13) 0.66377(14) 0.0327(6) Uani 1 1 d . . . . .
C56 C 1.20429(18) 0.04620(12) 0.63302(15) 0.0326(5) Uani 1 1 d . . . . .
C57 C 1.31399(18) 0.07579(12) 0.57501(15) 0.0339(6) Uani 1 1 d . . . . .
C29 C 0.80933(16) 0.20248(13) 0.35521(14) 0.0291(5) Uani 1 1 d . . . . .
C15 C 0.67492(18) 0.35908(14) 0.69542(14) 0.0340(6) Uani 1 1 d . . . . .
C31 C 1.22718(18) 0.05054(12) 0.56148(15) 0.0337(6) Uani 1 1 d . . . . .
C2 C 0.72420(16) 0.30206(13) 0.33784(14) 0.0307(5) Uani 1 1 d . . . . .
C33 C 1.34545(17) 0.08743(12) 0.65452(15) 0.0332(5) Uani 1 1 d . . . . .
C17 C 0.79485(19) 0.05765(13) 0.68771(14) 0.0357(6) Uani 1 1 d . . . . .
C35 C 0.99882(17) 0.41639(14) 0.70445(16) 0.0359(6) Uani 1 1 d . . . . .
H35A H 1.040490 0.453471 0.707170 0.054 Uiso 1 1 calc R U . . .
H35B H 0.970121 0.420408 0.746345 0.054 Uiso 1 1 calc R U . . .
H35C H 0.954798 0.418435 0.655904 0.054 Uiso 1 1 calc R U . . .
C9 C 1.25696(17) 0.42425(13) 0.55201(15) 0.0343(6) Uani 1 1 d . . . . .
C37 C 0.98047(17) 0.29252(14) 0.70575(16) 0.0362(6) Uani 1 1 d . . . . .
H37A H 0.936338 0.296040 0.657392 0.054 Uiso 1 1 calc R U . . .
H37B H 0.952264 0.297041 0.747906 0.054 Uiso 1 1 calc R U . . .
H37C H 1.009453 0.248544 0.708796 0.054 Uiso 1 1 calc R U . . .
C19 C 1.05650(19) 0.36043(14) 0.43244(14) 0.0375(6) Uani 1 1 d . . . . .
C39 C 1.11528(18) 0.34580(15) 0.78728(14) 0.0360(6) Uani 1 1 d . . . . .
H39A H 1.145905 0.302416 0.792500 0.054 Uiso 1 1 calc R U . . .
H39B H 1.085660 0.350872 0.828456 0.054 Uiso 1 1 calc R U . . .
H39C H 1.157474 0.382506 0.789921 0.054 Uiso 1 1 calc R U . . .
C5 C 1.2852(2) 0.06956(15) 0.77427(16) 0.0451(7) Uani 1 1 d . . . . .
H5A H 1.323657 0.106474 0.797911 0.068 Uiso 1 1 calc R U . . .
H5B H 1.309776 0.026475 0.795987 0.068 Uiso 1 1 calc R U . . .
H5C H 1.227296 0.075796 0.783813 0.068 Uiso 1 1 calc R U . . .
C41 C 1.43577(19) 0.10844(15) 0.69483(19) 0.0453(7) Uani 1 1 d . . . . .
H41A H 1.458824 0.139518 0.662573 0.068 Uiso 1 1 calc R U . . .
H41B H 1.473401 0.068545 0.705844 0.068 Uiso 1 1 calc R U . . .
H41C H 1.434344 0.131032 0.742510 0.068 Uiso 1 1 calc R U . . .
C21 C 1.3661(2) 0.08294(15) 0.51718(18) 0.0449(7) Uani 1 1 d . . . . .
H21A H 1.326993 0.093440 0.467653 0.067 Uiso 1 1 calc R U . . .
H21B H 1.396919 0.040609 0.513675 0.067 Uiso 1 1 calc R U . . .
H21C H 1.408665 0.119459 0.532245 0.067 Uiso 1 1 calc R U . . .
C43 C 1.1726(2) 0.02729(14) 0.48670(17) 0.0459(7) Uani 1 1 d . . . . .
H43A H 1.110682 0.030457 0.486729 0.069 Uiso 1 1 calc R U . . .
H43B H 1.187078 -0.019638 0.478083 0.069 Uiso 1 1 calc R U . . .
H43C H 1.184090 0.055787 0.446145 0.069 Uiso 1 1 calc R U . . .
B1 B 0.66939(16) 0.20742(13) 0.51064(14) 0.0227(5) Uani 1 1 d . . . . .
C11 C 1.1227(2) 0.01640(15) 0.6463(2) 0.0474(7) Uani 1 1 d . . . . .
H11A H 1.108721 0.038304 0.690265 0.071 Uiso 1 1 calc R U . . .
H11B H 1.131158 -0.032040 0.656204 0.071 Uiso 1 1 calc R U . . .
H11C H 1.074539 0.023340 0.601269 0.071 Uiso 1 1 calc R U . . .
C45 C 1.3040(7) 0.3901(5) 0.4946(6) 0.0355(19) Uani 0.555(17) 1 d . U P B 1
H45A H 1.345267 0.356016 0.521369 0.053 Uiso 0.555(17) 1 calc R U P B 1
H45B H 1.335710 0.424441 0.473264 0.053 Uiso 0.555(17) 1 calc R U P B 1
H45C H 1.260446 0.368529 0.453544 0.053 Uiso 0.555(17) 1 calc R U P B 1
C23 C 0.9789(11) 0.3292(8) 0.4124(8) 0.057(4) Uani 0.388(12) 1 d . . P C 1
H23A H 0.985302 0.282419 0.430458 0.086 Uiso 0.388(12) 1 calc R U P C 1
H23B H 0.957705 0.329552 0.356883 0.086 Uiso 0.388(12) 1 calc R U P C 1
H23C H 0.936930 0.352651 0.435046 0.086 Uiso 0.388(12) 1 calc R U P C 1
C47 C 1.3206(7) 0.4400(6) 0.6237(6) 0.040(2) Uani 0.555(17) 1 d . . P B 1
H47A H 1.293153 0.468860 0.654981 0.060 Uiso 0.555(17) 1 calc R U P B 1
H47B H 1.370701 0.463583 0.612790 0.060 Uiso 0.555(17) 1 calc R U P B 1
H47C H 1.340519 0.398066 0.651074 0.060 Uiso 0.555(17) 1 calc R U P B 1
C3 C 1.1183(8) 0.3286(6) 0.3824(6) 0.046(3) Uani 0.388(12) 1 d . . P C 1
H3A H 1.178548 0.343821 0.402686 0.068 Uiso 0.388(12) 1 calc R U P C 1
H3B H 1.097701 0.343303 0.329508 0.068 Uiso 0.388(12) 1 calc R U P C 1
H3C H 1.116121 0.279216 0.384742 0.068 Uiso 0.388(12) 1 calc R U P C 1
C49 C 1.2131(4) 0.4914(3) 0.5161(6) 0.0366(19) Uani 0.555(17) 1 d . . P B 1
H49A H 1.171515 0.481532 0.467572 0.055 Uiso 0.555(17) 1 calc R U P B 1
H49B H 1.258132 0.522298 0.507379 0.055 Uiso 0.555(17) 1 calc R U P B 1
H49C H 1.182227 0.512511 0.550753 0.055 Uiso 0.555(17) 1 calc R U P B 1
C25 C 1.0510(8) 0.4373(4) 0.4122(4) 0.045(3) Uani 0.388(12) 1 d . . P C 1
H25A H 1.020445 0.461214 0.445251 0.067 Uiso 0.388(12) 1 calc R U P C 1
H25B H 1.018986 0.443261 0.359017 0.067 Uiso 0.388(12) 1 calc R U P C 1
H25C H 1.110089 0.455692 0.419547 0.067 Uiso 0.388(12) 1 calc R U P C 1
C51 C 1.470(2) 0.5233(18) 0.4342(15) 0.048(5) Uani 0.5 1 d . U P D -1
C13 C 1.507(2) 0.4597(18) 0.4512(16) 0.050(5) Uani 0.5 1 d . U P D -1
C53 C 1.538(2) 0.4384(18) 0.5257(12) 0.041(4) Uani 0.5 1 d . U P D -1
H53 H 1.561388 0.394554 0.537824 0.049 Uiso 0.5 1 calc R U P D -1
C27 C 1.532(2) 0.4838(16) 0.5811(14) 0.038(3) Uani 0.5 1 d . U P D -1
H27 H 1.552602 0.471382 0.632957 0.046 Uiso 0.5 1 calc R U P D -1
C55 C 1.4964(18) 0.5464(15) 0.5640(14) 0.038(3) Uani 0.5 1 d . U P D -1
H55 H 1.494568 0.576848 0.604046 0.046 Uiso 0.5 1 calc R U P D -1
C7 C 1.464(2) 0.5657(19) 0.4921(13) 0.044(4) Uani 0.5 1 d . U P D -1
H7 H 1.437494 0.608610 0.481192 0.053 Uiso 0.5 1 calc R U P D -1
F5 F 1.4427(3) 0.5387(2) 0.3585(3) 0.0623(10) Uani 0.5 1 d . U P D -1
F21 F 1.5089(3) 0.4165(2) 0.3913(3) 0.0689(12) Uani 0.5 1 d . U P D -1
C3A C 1.1109(4) 0.3642(5) 0.3780(3) 0.0422(16) Uani 0.612(12) 1 d . . P C 2
H3AA H 1.146767 0.405128 0.387504 0.063 Uiso 0.612(12) 1 calc R U P C 2
H3AB H 1.073474 0.365534 0.326202 0.063 Uiso 0.612(12) 1 calc R U P C 2
H3AC H 1.148951 0.324519 0.383744 0.063 Uiso 0.612(12) 1 calc R U P C 2
C23A C 0.9891(5) 0.2990(4) 0.4063(4) 0.0396(16) Uani 0.612(12) 1 d . . P C 2
H23D H 1.021027 0.256145 0.414116 0.059 Uiso 0.612(12) 1 calc R U P C 2
H23E H 0.959717 0.304020 0.352372 0.059 Uiso 0.612(12) 1 calc R U P C 2
H23F H 0.945537 0.299376 0.436509 0.059 Uiso 0.612(12) 1 calc R U P C 2
C25A C 0.9943(5) 0.4230(3) 0.4251(3) 0.0426(18) Uani 0.612(12) 1 d . . P C 2
H25D H 0.952562 0.415813 0.456387 0.064 Uiso 0.612(12) 1 calc R U P C 2
H25E H 0.962432 0.428660 0.371887 0.064 Uiso 0.612(12) 1 calc R U P C 2
H25F H 1.028855 0.463540 0.442514 0.064 Uiso 0.612(12) 1 calc R U P C 2
C45A C 1.2894(10) 0.4149(8) 0.4845(9) 0.047(3) Uani 0.445(17) 1 d . U P B 2
H45D H 1.297646 0.366710 0.476674 0.070 Uiso 0.445(17) 1 calc R U P B 2
H45E H 1.345249 0.438478 0.490896 0.070 Uiso 0.445(17) 1 calc R U P B 2
H45F H 1.247033 0.433333 0.440239 0.070 Uiso 0.445(17) 1 calc R U P B 2
C49A C 1.2337(7) 0.4999(4) 0.5605(10) 0.052(3) Uani 0.445(17) 1 d . . P B 2
H49D H 1.177948 0.510419 0.524704 0.078 Uiso 0.445(17) 1 calc R U P B 2
H49E H 1.279719 0.528583 0.549588 0.078 Uiso 0.445(17) 1 calc R U P B 2
H49F H 1.228985 0.508287 0.612519 0.078 Uiso 0.445(17) 1 calc R U P B 2
C47A C 1.3431(9) 0.4149(8) 0.6215(8) 0.046(3) Uani 0.445(17) 1 d . . P B 2
H47D H 1.328427 0.424915 0.669718 0.069 Uiso 0.445(17) 1 calc R U P B 2
H47E H 1.388943 0.445841 0.614555 0.069 Uiso 0.445(17) 1 calc R U P B 2
H47F H 1.364094 0.368335 0.622161 0.069 Uiso 0.445(17) 1 calc R U P B 2
P5A P 1.1623(9) 0.1953(6) 0.4996(5) 0.051(2) Uani 0.323(16) 1 d D U P A 2
P2A P 1.0863(5) 0.1763(4) 0.5860(8) 0.0418(16) Uani 0.323(16) 1 d D U P A 2
P3A P 1.1751(8) 0.2042(5) 0.6988(5) 0.0434(16) Uani 0.323(16) 1 d D U P A 2
P4A P 1.2993(6) 0.2417(6) 0.6805(6) 0.0398(16) Uani 0.323(16) 1 d D U P A 2
P1A P 1.2938(7) 0.2361(6) 0.5578(7) 0.056(2) Uani 0.323(16) 1 d D U P A 2

loop_
_atom_site_aniso_label
_atom_site_aniso_U_11
_atom_site_aniso_U_22
_atom_site_aniso_U_33
_atom_site_aniso_U_23
_atom_site_aniso_U_13
_atom_site_aniso_U_12
Fe1 0.0346(2) 0.01849(19) 0.0228(2) 0.00057(14) 0.01269(15) 0.00050(14)
Cr1 0.0275(2) 0.0199(2) 0.01783(19) 0.00006(14) 0.00666(15) -0.00015(14)
P1 0.0316(10) 0.0225(9) 0.0564(16) 0.0060(10) 0.0230(9) 0.0005(6)
P4 0.0519(18) 0.0242(10) 0.0245(9) -0.0047(7) -0.0080(10) 0.0073(11)
P5 0.0650(15) 0.0302(15) 0.0195(8) 0.0010(8) 0.0103(8) 0.0132(11)
P3 0.0611(18) 0.0287(10) 0.0436(15) 0.0111(9) 0.0367(13) 0.0144(11)
P2 0.0320(8) 0.0283(8) 0.0585(18) -0.0034(12) 0.0046(10) -0.0025(5)
F1 0.0284(7) 0.0279(7) 0.0321(7) -0.0049(6) 0.0063(5) 0.0006(5)
F4 0.0315(7) 0.0284(7) 0.0335(7) -0.0040(6) 0.0107(6) -0.0064(6)
F6 0.0375(7) 0.0249(7) 0.0324(7) 0.0035(6) 0.0162(6) 0.0035(6)
F8 0.0306(7) 0.0325(8) 0.0377(8) 0.0057(6) 0.0111(6) -0.0057(6)
F10 0.0313(7) 0.0300(7) 0.0305(7) -0.0054(6) 0.0056(6) 0.0029(6)
F12 0.0366(7) 0.0344(8) 0.0313(7) -0.0011(6) 0.0163(6) -0.0058(6)
F14 0.0282(7) 0.0305(7) 0.0370(8) -0.0030(6) 0.0009(6) -0.0065(6)
F16 0.0280(7) 0.0396(8) 0.0367(8) 0.0037(7) 0.0011(6) 0.0067(6)
F18 0.0405(8) 0.0310(8) 0.0326(7) 0.0059(6) 0.0141(6) 0.0070(6)
F20 0.0427(8) 0.0310(8) 0.0387(8) -0.0124(7) 0.0001(6) -0.0052(6)
F22 0.0330(8) 0.0360(8) 0.0389(8) 0.0013(7) -0.0114(6) -0.0048(6)
F11 0.0418(8) 0.0310(8) 0.0490(9) -0.0144(7) 0.0066(7) -0.0075(6)
F3 0.0511(9) 0.0468(9) 0.0308(8) 0.0079(7) 0.0236(7) -0.0023(7)
F13 0.0549(9) 0.0405(9) 0.0381(8) 0.0189(7) 0.0187(7) 0.0081(7)
F7 0.0501(9) 0.0380(8) 0.0437(9) 0.0018(7) 0.0321(7) 0.0054(7)
F15 0.0568(10) 0.0512(10) 0.0350(8) -0.0047(7) 0.0277(7) 0.0029(8)
F2 0.0383(8) 0.0447(9) 0.0448(9) -0.0037(8) -0.0110(7) 0.0081(7)
F17 0.0660(11) 0.0433(9) 0.0345(8) -0.0172(7) 0.0136(7) 0.0036(8)
F9 0.0613(10) 0.0352(9) 0.0516(10) 0.0190(8) 0.0227(8) -0.0004(8)
F19 0.0699(12) 0.0421(10) 0.0402(9) 0.0159(8) 0.0011(8) 0.0198(8)
C1 0.0260(11) 0.0243(11) 0.0187(10) 0.0024(9) 0.0073(9) -0.0039(9)
C4 0.0285(11) 0.0187(11) 0.0196(11) -0.0017(9) 0.0052(9) -0.0004(9)
C6 0.0272(11) 0.0232(11) 0.0189(10) -0.0032(9) 0.0058(9) 0.0005(9)
C8 0.0298(12) 0.0265(12) 0.0221(11) 0.0002(9) 0.0060(9) 0.0004(9)
C10 0.0268(11) 0.0242(12) 0.0194(11) 0.0020(9) 0.0034(9) 0.0016(9)
C12 0.0260(11) 0.0244(11) 0.0244(11) 0.0009(9) 0.0064(9) -0.0018(9)
C14 0.0300(12) 0.0234(12) 0.0259(12) -0.0042(9) 0.0060(10) -0.0003(9)
C16 0.0235(11) 0.0222(11) 0.0222(11) -0.0006(9) 0.0044(9) 0.0010(9)
C18 0.0297(12) 0.0248(12) 0.0208(11) 0.0008(9) 0.0072(9) -0.0015(9)
C20 0.0289(11) 0.0247(11) 0.0236(11) -0.0003(9) 0.0075(9) -0.0042(9)
C22 0.0251(11) 0.0234(11) 0.0211(11) -0.0020(9) 0.0048(9) -0.0052(9)
C24 0.0280(12) 0.0306(13) 0.0251(12) 0.0041(10) -0.0018(9) -0.0076(10)
C26 0.0317(12) 0.0239(12) 0.0240(11) -0.0013(9) 0.0089(9) 0.0010(9)
C28 0.0251(11) 0.0261(12) 0.0243(11) -0.0006(10) 0.0045(9) 0.0020(9)
C30 0.0253(11) 0.0296(12) 0.0258(12) 0.0069(10) 0.0047(9) 0.0006(10)
C32 0.0228(11) 0.0285(12) 0.0244(11) -0.0017(10) 0.0013(9) 0.0020(9)
C34 0.0388(13) 0.0387(14) 0.0239(12) 0.0005(11) 0.0116(10) 0.0076(11)
C36 0.0341(12) 0.0238(12) 0.0242(12) -0.0009(10) 0.0048(9) -0.0056(10)
C38 0.0245(11) 0.0303(13) 0.0252(12) -0.0037(10) 0.0072(9) -0.0010(9)
C40 0.0345(12) 0.0192(11) 0.0249(11) 0.0027(9) 0.0106(10) 0.0011(9)
C42 0.0338(12) 0.0251(12) 0.0185(11) -0.0006(9) 0.0037(9) 0.0038(9)
C44 0.0502(15) 0.0187(11) 0.0323(13) 0.0060(10) 0.0168(11) 0.0097(10)
C46 0.0271(11) 0.0259(12) 0.0258(12) -0.0007(10) 0.0073(9) 0.0007(9)
C48 0.0324(13) 0.0263(12) 0.0319(13) -0.0044(10) 0.0020(10) 0.0011(10)
C50 0.0352(13) 0.0372(14) 0.0221(12) 0.0034(10) 0.0124(10) -0.0074(11)
C52 0.0462(15) 0.0248(12) 0.0303(13) 0.0027(10) 0.0145(11) 0.0033(11)
C54 0.0340(13) 0.0309(13) 0.0276(12) -0.0066(10) -0.0030(10) 0.0067(10)
C56 0.0462(14) 0.0177(11) 0.0397(14) 0.0000(10) 0.0215(11) -0.0007(10)
C57 0.0493(15) 0.0206(12) 0.0387(14) 0.0017(10) 0.0240(12) 0.0079(11)
C29 0.0327(12) 0.0279(12) 0.0304(13) -0.0037(10) 0.0146(10) -0.0033(10)
C15 0.0432(14) 0.0332(14) 0.0239(12) -0.0087(10) 0.0050(10) 0.0074(11)
C31 0.0526(15) 0.0170(11) 0.0365(14) -0.0027(10) 0.0201(12) 0.0026(11)
C2 0.0369(13) 0.0286(13) 0.0257(12) 0.0070(10) 0.0060(10) -0.0044(10)
C33 0.0421(14) 0.0197(12) 0.0399(14) 0.0055(11) 0.0144(11) 0.0075(10)
C17 0.0519(16) 0.0277(13) 0.0246(12) 0.0014(10) 0.0040(11) 0.0135(11)
C35 0.0331(13) 0.0338(14) 0.0434(15) -0.0056(12) 0.0147(11) 0.0017(11)
C9 0.0408(14) 0.0297(13) 0.0370(14) 0.0072(11) 0.0182(11) -0.0019(11)
C37 0.0389(14) 0.0350(14) 0.0415(15) -0.0061(12) 0.0229(11) -0.0107(11)
C19 0.0537(16) 0.0364(14) 0.0188(12) 0.0008(11) 0.0023(11) 0.0063(13)
C39 0.0381(14) 0.0491(16) 0.0217(12) -0.0026(11) 0.0088(10) 0.0012(12)
C5 0.074(2) 0.0337(15) 0.0316(14) 0.0108(12) 0.0210(14) 0.0135(14)
C41 0.0404(15) 0.0369(15) 0.0577(18) 0.0083(14) 0.0105(13) 0.0079(12)
C21 0.0593(18) 0.0364(15) 0.0509(17) 0.0026(13) 0.0363(14) 0.0075(13)
C43 0.071(2) 0.0275(14) 0.0399(15) -0.0112(12) 0.0152(14) -0.0027(13)
B1 0.0224(12) 0.0243(13) 0.0214(12) -0.0015(10) 0.0059(10) -0.0001(10)
C11 0.0580(18) 0.0280(14) 0.066(2) 0.0030(14) 0.0340(16) -0.0049(13)
C45 0.040(4) 0.031(5) 0.043(4) 0.002(4) 0.025(3) -0.002(3)
C23 0.085(9) 0.052(8) 0.027(5) -0.006(6) -0.003(5) -0.030(7)
C47 0.035(4) 0.043(5) 0.043(3) 0.002(4) 0.012(3) -0.011(3)
C3 0.074(6) 0.038(6) 0.022(4) -0.003(4) 0.008(4) -0.002(5)
C49 0.051(3) 0.023(3) 0.039(4) 0.006(3) 0.018(3) -0.002(2)
C25 0.064(7) 0.036(4) 0.024(4) 0.003(3) -0.008(4) 0.006(4)
C51 0.038(4) 0.038(6) 0.062(10) -0.005(7) 0.002(7) 0.000(4)
C13 0.042(5) 0.042(7) 0.058(9) -0.006(7) -0.003(6) 0.002(4)
C53 0.038(4) 0.031(6) 0.047(8) -0.002(7) -0.002(6) 0.000(4)
C27 0.031(4) 0.035(7) 0.046(7) 0.000(6) 0.004(5) -0.003(4)
C55 0.028(5) 0.031(5) 0.053(8) -0.009(6) 0.007(6) 0.002(4)
C7 0.034(4) 0.031(5) 0.061(10) -0.003(8) 0.002(7) 0.002(4)
F5 0.055(2) 0.058(2) 0.063(2) 0.010(2) -0.0053(18) 0.0135(18)
F21 0.071(3) 0.059(2) 0.066(3) -0.012(2) -0.005(2) 0.026(2)
C3A 0.050(3) 0.055(4) 0.021(2) 0.003(3) 0.0081(19) 0.005(3)
C23A 0.047(3) 0.044(4) 0.018(3) -0.010(3) -0.012(2) -0.010(3)
C25A 0.050(4) 0.045(3) 0.026(2) 0.004(2) -0.003(2) 0.019(3)
C45A 0.048(6) 0.045(8) 0.052(6) -0.006(6) 0.022(5) -0.008(5)
C49A 0.061(5) 0.030(4) 0.069(8) 0.006(4) 0.022(5) -0.009(3)
C47A 0.040(6) 0.052(7) 0.046(5) 0.001(6) 0.010(4) -0.021(5)
P5A 0.093(5) 0.027(2) 0.025(2) -0.0082(18) -0.001(2) 0.004(3)
P2A 0.0339(16) 0.0234(16) 0.069(4) 0.002(3) 0.015(3) -0.0077(11)
P3A 0.067(4) 0.039(3) 0.034(2) 0.0137(18) 0.030(2) 0.021(3)
P4A 0.042(3) 0.027(2) 0.045(3) -0.003(2) -0.0008(18) 0.0046(17)
P1A 0.094(5) 0.029(2) 0.069(4) 0.006(3) 0.067(3) 0.009(3)

loop_
_atom_type_symbol
_atom_type_description
_atom_type_scat_dispersion_real
_atom_type_scat_dispersion_imag
_atom_type_scat_source
C C 0.0181 0.0091 'International Tables Vol C Tables 4.2.6.8 and 6.1.1.4'
H H 0.0000 0.0000 'International Tables Vol C Tables 4.2.6.8 and 6.1.1.4'
B B 0.0090 0.0039 'International Tables Vol C Tables 4.2.6.8 and 6.1.1.4'
Cr Cr -0.1635 2.4439 'International Tables Vol C Tables 4.2.6.8 and 6.1.1.4'
F F 0.0727 0.0534 'International Tables Vol C Tables 4.2.6.8 and 6.1.1.4'
Fe Fe -1.1336 3.1974 'International Tables Vol C Tables 4.2.6.8 and 6.1.1.4'
P P 0.2955 0.4335 'International Tables Vol C Tables 4.2.6.8 and 6.1.1.4'

loop_
_exptl_crystal_face_index_h
_exptl_crystal_face_index_k
_exptl_crystal_face_index_l
_exptl_crystal_face_perp_dist
0 -2 1 0.0566
-6 -9 -3 0.1145
1 2 0 0.0894
0 2 -1 0.0662
0 -1 0 0.0171
0 1 0 0.0267
2 -1 2 0.1494
-2 12 -2 0.0531
0 -2 -1 0.0604
2 -2 -1 0.1307
9 -6 -2 0.1347
8 -7 -3 0.1277
-9 3 -3 0.1424
0 7 10 0.0848
10 1 -2 0.1439
-9 -1 -2 0.1396
-1 0 -11 0.1124
0 0 1 0.0943

loop_
_geom_angle_atom_site_label_1
_geom_angle_atom_site_label_2
_geom_angle_atom_site_label_3
_geom_angle
_geom_angle_site_symmetry_1
_geom_angle_site_symmetry_3
_geom_angle_publ_flag
P4 Fe1 P1 57.45(12) . . ?
P3 Fe1 P1 103.09(13) . . ?
P3 Fe1 P4 58.46(11) . . ?
C44 Fe1 P1 131.61(12) . . ?
C44 Fe1 P4 96.57(13) . . ?
C44 Fe1 P3 92.58(12) . . ?
C44 Fe1 C57 65.59(10) . . ?
C44 Fe1 C33 39.19(10) . . ?
C44 Fe1 P5A 157.4(3) . . ?
C44 Fe1 P2A 117.6(3) . . ?
C44 Fe1 P3A 90.3(2) . . ?
C44 Fe1 P1A 136.6(3) . . ?
C56 Fe1 P1 160.67(12) . . ?
C56 Fe1 P4 130.50(15) . . ?
C56 Fe1 P3 94.98(12) . . ?
C56 Fe1 C44 39.22(11) . . ?
C56 Fe1 C57 65.73(10) . . ?
C56 Fe1 C33 65.70(10) . . ?
C56 Fe1 P5A 119.2(3) . . ?
C56 Fe1 P2A 91.4(2) . . ?
C56 Fe1 P3A 101.1(3) . . ?
C56 Fe1 P1A 157.0(3) . . ?
C57 Fe1 P1 95.16(13) . . ?
C57 Fe1 P4 125.21(17) . . ?
C57 Fe1 P3 157.76(12) . . ?
C57 Fe1 C33 38.90(11) . . ?
C57 Fe1 P5A 101.9(3) . . ?
C57 Fe1 P2A 139.1(3) . . ?
C57 Fe1 P3A 154.6(2) . . ?
C57 Fe1 P1A 91.8(3) . . ?
C31 Fe1 P1 125.79(14) . . ?
C31 Fe1 P4 159.36(14) . . ?
C31 Fe1 P3 129.48(14) . . ?
C31 Fe1 C44 65.80(10) . . ?
C31 Fe1 C56 39.42(10) . . ?
C31 Fe1 C57 39.03(11) . . ?
C31 Fe1 C33 65.48(11) . . ?
C31 Fe1 P5A 92.5(3) . . ?
C31 Fe1 P2A 102.0(3) . . ?
C31 Fe1 P3A 138.7(3) . . ?
C31 Fe1 P1A 119.1(3) . . ?
C33 Fe1 P1 97.89(11) . . ?
C33 Fe1 P4 94.16(14) . . ?
C33 Fe1 P3 124.38(15) . . ?
C33 Fe1 P5A 138.3(3) . . ?
C33 Fe1 P2A 155.9(2) . . ?
C33 Fe1 P3A 116.5(2) . . ?
C33 Fe1 P1A 100.2(3) . . ?
P5A Fe1 P2A 58.7(3) . . ?
P5A Fe1 P3A 103.5(3) . . ?
P5A Fe1 P1A 58.6(3) . . ?
P2A Fe1 P3A 58.4(2) . . ?
P2A Fe1 P1A 103.8(3) . . ?
P3A Fe1 P1A 101.6(3) . . ?
P4 Cr1 P1 57.17(13) . . ?
P4 Cr1 P5 101.44(16) . . ?
P4 Cr1 P3 57.89(11) . . ?
P5 Cr1 P1 56.54(13) . . ?
P3 Cr1 P1 101.62(14) . . ?
P3 Cr1 P5 101.57(14) . . ?
C4 Cr1 P1 110.97(13) . . ?
C4 Cr1 P4 92.30(13) . . ?
C4 Cr1 P5 147.58(15) . . ?
C4 Cr1 P3 110.57(13) . . ?
C4 Cr1 C16 37.34(8) . . ?
C4 Cr1 C40 37.49(8) . . ?
C4 Cr1 C42 62.56(8) . . ?
C4 Cr1 P5A 154.6(3) . . ?
C4 Cr1 P2A 140.3(3) . . ?
C4 Cr1 P3A 103.5(3) . . ?
C16 Cr1 P1 147.64(13) . . ?
C16 Cr1 P4 107.32(14) . . ?
C16 Cr1 P5 150.77(13) . . ?
C16 Cr1 P3 89.54(11) . . ?
C16 Cr1 C40 63.09(8) . . ?
C16 Cr1 P5A 145.4(3) . . ?
C16 Cr1 P2A 103.6(3) . . ?
C16 Cr1 P3A 89.4(2) . . ?
C32 Cr1 P1 152.22(13) . . ?
C32 Cr1 P4 144.24(14) . . ?
C32 Cr1 P5 113.56(13) . . ?
C32 Cr1 P3 105.96(13) . . ?
C32 Cr1 C4 61.91(9) . . ?
C32 Cr1 C16 37.27(8) . . ?
C32 Cr1 C40 62.67(9) . . ?
C32 Cr1 C42 37.51(9) . . ?
C32 Cr1 P5A 109.4(3) . . ?
C32 Cr1 P2A 90.8(2) . . ?
C32 Cr1 P3A 112.6(2) . . ?
C40 Cr1 P1 94.90(12) . . ?
C40 Cr1 P4 112.44(15) . . ?
C40 Cr1 P5 110.36(14) . . ?
C40 Cr1 P3 148.04(13) . . ?
C40 Cr1 P5A 117.2(3) . . ?
C40 Cr1 P2A 151.0(3) . . ?
C40 Cr1 P3A 140.2(3) . . ?
C42 Cr1 P1 114.71(13) . . ?
C42 Cr1 P4 150.24(14) . . ?
C42 Cr1 P5 93.92(13) . . ?
C42 Cr1 P3 143.19(14) . . ?
C42 Cr1 C16 63.01(8) . . ?
C42 Cr1 C40 37.82(9) . . ?
C42 Cr1 P5A 95.6(3) . . ?
C42 Cr1 P2A 113.5(3) . . ?
C42 Cr1 P3A 149.8(2) . . ?
P2A Cr1 P5A 58.1(2) . . ?
P2A Cr1 P3A 58.7(2) . . ?
P3A Cr1 P5A 101.8(3) . . ?
Fe1 P1 Cr1 70.36(9) . . ?
P4 P1 Fe1 60.96(15) . . ?
P4 P1 Cr1 60.94(14) . . ?
P5 P1 Fe1 62.14(15) . . ?
P5 P1 Cr1 61.70(13) . . ?
P5 P1 P4 108.39(18) . . ?
Fe1 P4 Cr1 70.97(11) . . ?
P1 P4 Fe1 61.59(14) . . ?
P1 P4 Cr1 61.88(13) . . ?
P1 P4 P3 107.94(18) . . ?
P3 P4 Fe1 60.59(13) . . ?
P3 P4 Cr1 61.48(13) . . ?
Cr1 P5 Fe1 70.04(11) . . ?
P1 P5 Fe1 61.23(16) . . ?
P1 P5 Cr1 61.76(14) . . ?
P1 P5 P2 108.7(2) . . ?
P2 P5 Fe1 61.25(14) . . ?
P2 P5 Cr1 61.75(14) . . ?
Fe1 P3 Cr1 70.77(9) . . ?
P4 P3 Fe1 60.96(13) . . ?
P4 P3 Cr1 60.63(13) . . ?
P4 P3 P2 107.69(18) . . ?
P2 P3 Fe1 61.78(13) . . ?
P2 P3 Cr1 61.63(13) . . ?
Fe1 P2 Cr1 69.87(10) . . ?
P5 P2 Fe1 61.49(15) . . ?
P5 P2 Cr1 61.07(14) . . ?
P5 P2 P3 107.25(19) . . ?
P3 P2 Fe1 60.15(12) . . ?
P3 P2 Cr1 60.94(12) . . ?
C12 C1 B1 118.6(2) . . ?
C18 C1 C12 113.5(2) . . ?
C18 C1 B1 127.3(2) . . ?
Cr1 C4 H4 120.9 . . ?
C16 C4 Cr1 73.00(13) . . ?
C16 C4 H4 124.5 . . ?
C16 C4 C40 110.9(2) . . ?
C40 C4 Cr1 73.14(13) . . ?
C40 C4 H4 124.5 . . ?
C14 C6 C26 113.2(2) . . ?
C14 C6 B1 120.0(2) . . ?
C26 C6 B1 125.8(2) . . ?
F12 C8 C10 119.3(2) . . ?
F12 C8 C34 116.0(2) . . ?
C34 C8 C10 124.7(2) . . ?
C8 C10 B1 119.3(2) . . ?
C28 C10 C8 113.1(2) . . ?
C28 C10 B1 127.1(2) . . ?
F1 C12 C1 119.6(2) . . ?
F1 C12 C36 115.8(2) . . ?
C36 C12 C1 124.6(2) . . ?
F14 C14 C6 118.9(2) . . ?
F14 C14 C54 116.3(2) . . ?
C54 C14 C6 124.7(2) . . ?
C4 C16 Cr1 69.66(13) . . ?
C4 C16 C38 127.0(2) . . ?
C32 C16 Cr1 69.64(13) . . ?
C32 C16 C4 105.5(2) . . ?
C32 C16 C38 126.0(2) . . ?
C38 C16 Cr1 135.69(16) . . ?
F10 C18 C1 121.4(2) . . ?
F10 C18 C30 114.8(2) . . ?
C1 C18 C30 123.8(2) . . ?
F6 C20 C22 121.3(2) . . ?
F6 C20 C29 114.7(2) . . ?
C29 C20 C22 123.9(2) . . ?
C20 C22 C46 113.4(2) . . ?
C20 C22 B1 127.0(2) . . ?
C46 C22 B1 118.9(2) . . ?
F22 C24 C30 120.0(2) . . ?
F22 C24 C36 120.4(2) . . ?
C30 C24 C36 119.5(2) . . ?
F8 C26 C6 121.1(2) . . ?
F8 C26 C52 115.2(2) . . ?
C52 C26 C6 123.7(2) . . ?
F4 C28 C10 120.9(2) . . ?
F4 C28 C48 115.3(2) . . ?
C48 C28 C10 123.8(2) . . ?
F16 C30 C18 120.1(2) . . ?
F16 C30 C24 120.2(2) . . ?
C24 C30 C18 119.7(2) . . ?
Cr1 C32 H32 121.0 . . ?
C16 C32 Cr1 73.09(13) . . ?
C16 C32 H32 124.6 . . ?
C16 C32 C42 110.8(2) . . ?
C42 C32 Cr1 72.90(13) . . ?
C42 C32 H32 124.6 . . ?
F15 C34 C8 120.8(2) . . ?
F15 C34 C15 120.2(2) . . ?
C15 C34 C8 119.0(2) . . ?
F20 C36 C12 120.4(2) . . ?
F20 C36 C24 120.8(2) . . ?
C24 C36 C12 118.8(2) . . ?
C16 C38 C35 105.2(2) . . ?
C16 C38 C37 112.7(2) . . ?
C16 C38 C39 112.00(19) . . ?
C37 C38 C35 107.5(2) . . ?
C37 C38 C39 110.5(2) . . ?
C39 C38 C35 108.6(2) . . ?
C4 C40 Cr1 69.37(13) . . ?
C4 C40 C42 106.1(2) . . ?
C4 C40 C9 118.6(2) . . ?
C42 C40 Cr1 70.81(13) . . ?
C42 C40 C9 134.1(2) . . ?
C9 C40 Cr1 133.37(17) . . ?
C32 C42 Cr1 69.59(13) . . ?
C32 C42 C40 106.7(2) . . ?
C32 C42 C19 117.9(2) . . ?
C40 C42 Cr1 71.37(13) . . ?
C40 C42 C19 133.8(2) . . ?
C19 C42 Cr1 134.38(17) . . ?
C56 C44 Fe1 70.36(14) . . ?
C56 C44 C33 108.1(2) . . ?
C56 C44 C5 126.3(3) . . ?
C33 C44 Fe1 70.93(14) . . ?
C33 C44 C5 125.4(3) . . ?
C5 C44 Fe1 128.35(18) . . ?
F18 C46 C22 119.2(2) . . ?
F18 C46 C2 116.4(2) . . ?
C2 C46 C22 124.4(2) . . ?
F11 C48 C28 120.3(2) . . ?
F11 C48 C15 119.4(2) . . ?
C15 C48 C28 120.3(2) . . ?
F3 C50 C29 120.3(2) . . ?
F3 C50 C2 120.5(2) . . ?
C29 C50 C2 119.2(2) . . ?
F9 C52 C26 120.2(2) . . ?
F9 C52 C17 119.7(2) . . ?
C17 C52 C26 120.1(2) . . ?
F2 C54 C14 121.0(2) . . ?
F2 C54 C17 119.7(2) . . ?
C14 C54 C17 119.2(2) . . ?
C44 C56 Fe1 70.42(14) . . ?
C44 C56 C31 107.6(2) . . ?
C44 C56 C11 125.9(3) . . ?
C31 C56 Fe1 70.16(14) . . ?
C31 C56 C11 126.3(3) . . ?
C11 C56 Fe1 129.35(19) . . ?
C31 C57 Fe1 70.01(14) . . ?
C31 C57 C33 108.2(2) . . ?
C31 C57 C21 126.0(3) . . ?
C33 C57 Fe1 70.76(14) . . ?
C33 C57 C21 125.6(3) . . ?
C21 C57 Fe1 129.06(19) . . ?
F7 C29 C20 120.3(2) . . ?
F7 C29 C50 119.9(2) . . ?
C50 C29 C20 119.9(2) . . ?
F17 C15 C34 120.2(2) . . ?
F17 C15 C48 120.7(2) . . ?
C48 C15 C34 119.1(2) . . ?
C56 C31 Fe1 70.41(14) . . ?
C56 C31 C43 126.0(3) . . ?
C57 C31 Fe1 70.96(14) . . ?
C57 C31 C56 108.2(2) . . ?
C57 C31 C43 125.6(2) . . ?
C43 C31 Fe1 128.12(19) . . ?
F13 C2 C46 120.8(2) . . ?
F13 C2 C50 119.9(2) . . ?
C50 C2 C46 119.2(2) . . ?
C44 C33 Fe1 69.87(14) . . ?
C44 C33 C41 125.4(3) . . ?
C57 C33 Fe1 70.34(14) . . ?
C57 C33 C44 107.9(2) . . ?
C57 C33 C41 126.5(3) . . ?
C41 C33 Fe1 129.51(19) . . ?
F19 C17 C52 120.2(3) . . ?
F19 C17 C54 120.8(2) . . ?
C52 C17 C54 119.1(2) . . ?
C38 C35 H35A 109.5 . . ?
C38 C35 H35B 109.5 . . ?
C38 C35 H35C 109.5 . . ?
H35A C35 H35B 109.5 . . ?
H35A C35 H35C 109.5 . . ?
H35B C35 H35C 109.5 . . ?
C40 C9 C45 113.3(4) . . ?
C40 C9 C49 104.5(3) . . ?
C40 C9 C49A 107.1(4) . . ?
C40 C9 C47A 110.1(5) . . ?
C47 C9 C40 110.8(4) . . ?
C47 C9 C45 110.2(6) . . ?
C47 C9 C49 108.9(4) . . ?
C49 C9 C45 108.8(4) . . ?
C45A C9 C40 121.9(6) . . ?
C45A C9 C49A 110.2(6) . . ?
C45A C9 C47A 103.8(7) . . ?
C49A C9 C47A 101.9(6) . . ?
C38 C37 H37A 109.5 . . ?
C38 C37 H37B 109.5 . . ?
C38 C37 H37C 109.5 . . ?
H37A C37 H37B 109.5 . . ?
H37A C37 H37C 109.5 . . ?
H37B C37 H37C 109.5 . . ?
C42 C19 C3 111.1(4) . . ?
C42 C19 C25 106.5(3) . . ?
C42 C19 C23A 110.3(3) . . ?
C42 C19 C25A 104.5(2) . . ?
C23 C19 C42 113.3(6) . . ?
C23 C19 C3 107.7(8) . . ?
C23 C19 C25 113.1(8) . . ?
C25 C19 C3 104.8(6) . . ?
C3A C19 C42 119.6(3) . . ?
C3A C19 C23A 107.2(5) . . ?
C3A C19 C25A 111.3(4) . . ?
C25A C19 C23A 102.6(4) . . ?
C38 C39 H39A 109.5 . . ?
C38 C39 H39B 109.5 . . ?
C38 C39 H39C 109.5 . . ?
H39A C39 H39B 109.5 . . ?
H39A C39 H39C 109.5 . . ?
H39B C39 H39C 109.5 . . ?
C44 C5 H5A 109.5 . . ?
C44 C5 H5B 109.5 . . ?
C44 C5 H5C 109.5 . . ?
H5A C5 H5B 109.5 . . ?
H5A C5 H5C 109.5 . . ?
H5B C5 H5C 109.5 . . ?
C33 C41 H41A 109.5 . . ?
C33 C41 H41B 109.5 . . ?
C33 C41 H41C 109.5 . . ?
H41A C41 H41B 109.5 . . ?
H41A C41 H41C 109.5 . . ?
H41B C41 H41C 109.5 . . ?
C57 C21 H21A 109.5 . . ?
C57 C21 H21B 109.5 . . ?
C57 C21 H21C 109.5 . . ?
H21A C21 H21B 109.5 . . ?
H21A C21 H21C 109.5 . . ?
H21B C21 H21C 109.5 . . ?
C31 C43 H43A 109.5 . . ?
C31 C43 H43B 109.5 . . ?
C31 C43 H43C 109.5 . . ?
H43A C43 H43B 109.5 . . ?
H43A C43 H43C 109.5 . . ?
H43B C43 H43C 109.5 . . ?
C6 B1 C1 113.34(19) . . ?
C6 B1 C10 100.65(17) . . ?
C10 B1 C1 114.79(18) . . ?
C22 B1 C1 100.36(17) . . ?
C22 B1 C6 114.40(18) . . ?
C22 B1 C10 114.01(19) . . ?
C56 C11 H11A 109.5 . . ?
C56 C11 H11B 109.5 . . ?
C56 C11 H11C 109.5 . . ?
H11A C11 H11B 109.5 . . ?
H11A C11 H11C 109.5 . . ?
H11B C11 H11C 109.5 . . ?
C9 C45 H45A 109.5 . . ?
C9 C45 H45B 109.5 . . ?
C9 C45 H45C 109.5 . . ?
H45A C45 H45B 109.5 . . ?
H45A C45 H45C 109.5 . . ?
H45B C45 H45C 109.5 . . ?
C19 C23 H23A 109.5 . . ?
C19 C23 H23B 109.5 . . ?
C19 C23 H23C 109.5 . . ?
H23A C23 H23B 109.5 . . ?
H23A C23 H23C 109.5 . . ?
H23B C23 H23C 109.5 . . ?
C9 C47 H47A 109.5 . . ?
C9 C47 H47B 109.5 . . ?
C9 C47 H47C 109.5 . . ?
H47A C47 H47B 109.5 . . ?
H47A C47 H47C 109.5 . . ?
H47B C47 H47C 109.5 . . ?
C19 C3 H3A 109.5 . . ?
C19 C3 H3B 109.5 . . ?
C19 C3 H3C 109.5 . . ?
H3A C3 H3B 109.5 . . ?
H3A C3 H3C 109.5 . . ?
H3B C3 H3C 109.5 . . ?
C9 C49 H49A 109.5 . . ?
C9 C49 H49B 109.5 . . ?
C9 C49 H49C 109.5 . . ?
H49A C49 H49B 109.5 . . ?
H49A C49 H49C 109.5 . . ?
H49B C49 H49C 109.5 . . ?
C19 C25 H25A 109.5 . . ?
C19 C25 H25B 109.5 . . ?
C19 C25 H25C 109.5 . . ?
H25A C25 H25B 109.5 . . ?
H25A C25 H25C 109.5 . . ?
H25B C25 H25C 109.5 . . ?
C7 C51 C13 119.4(17) . . ?
C7 C51 F5 125(2) . . ?
F5 C51 C13 115.9(19) . . ?
C53 C13 C51 121.2(17) . . ?
C53 C13 F21 120(2) . . ?
F21 C13 C51 118.2(18) . . ?
C13 C53 H53 121.8 . . ?
C27 C53 C13 116(2) . . ?
C27 C53 H53 121.8 . . ?
C53 C27 H27 119.0 . . ?
C55 C27 C53 122.0(15) . . ?
C55 C27 H27 119.0 . . ?
C27 C55 H55 119.4 . . ?
C7 C55 C27 121.2(16) . . ?
C7 C55 H55 119.4 . . ?
C51 C7 H7 120.2 . . ?
C55 C7 C51 120(2) . . ?
C55 C7 H7 120.2 . . ?
C19 C3A H3AA 109.5 . . ?
C19 C3A H3AB 109.5 . . ?
C19 C3A H3AC 109.5 . . ?
H3AA C3A H3AB 109.5 . . ?
H3AA C3A H3AC 109.5 . . ?
H3AB C3A H3AC 109.5 . . ?
C19 C23A H23D 109.5 . . ?
C19 C23A H23E 109.5 . . ?
C19 C23A H23F 109.5 . . ?
H23D C23A H23E 109.5 . . ?
H23D C23A H23F 109.5 . . ?
H23E C23A H23F 109.5 . . ?
C19 C25A H25D 109.5 . . ?
C19 C25A H25E 109.5 . . ?
C19 C25A H25F 109.5 . . ?
H25D C25A H25E 109.5 . . ?
H25D C25A H25F 109.5 . . ?
H25E C25A H25F 109.5 . . ?
C9 C45A H45D 109.5 . . ?
C9 C45A H45E 109.5 . . ?
C9 C45A H45F 109.5 . . ?
H45D C45A H45E 109.5 . . ?
H45D C45A H45F 109.5 . . ?
H45E C45A H45F 109.5 . . ?
C9 C49A H49D 109.5 . . ?
C9 C49A H49E 109.5 . . ?
C9 C49A H49F 109.5 . . ?
H49D C49A H49E 109.5 . . ?
H49D C49A H49F 109.5 . . ?
H49E C49A H49F 109.5 . . ?
C9 C47A H47D 109.5 . . ?
C9 C47A H47E 109.5 . . ?
C9 C47A H47F 109.5 . . ?
H47D C47A H47E 109.5 . . ?
H47D C47A H47F 109.5 . . ?
H47E C47A H47F 109.5 . . ?
Fe1 P5A Cr1 71.7(3) . . ?
P2A P5A Fe1 61.9(3) . . ?
P2A P5A Cr1 60.5(3) . . ?
P2A P5A P1A 109.1(4) . . ?
P1A P5A Fe1 62.3(4) . . ?
P1A P5A Cr1 63.2(3) . . ?
Cr1 P2A Fe1 71.1(2) . . ?
P5A P2A Fe1 59.5(3) . . ?
P5A P2A Cr1 61.4(3) . . ?
P5A P2A P3A 106.0(4) . . ?
P3A P2A Fe1 60.9(3) . . ?
P3A P2A Cr1 61.0(2) . . ?
Cr1 P3A Fe1 70.7(2) . . ?
P2A P3A Fe1 60.8(3) . . ?
P2A P3A Cr1 60.3(2) . . ?
P4A P3A Fe1 62.8(3) . . ?
P4A P3A Cr1 63.1(3) . . ?
P4A P3A P2A 109.0(4) . . ?
Fe1 P4A Cr1 69.0(2) . . ?
P3A P4A Fe1 60.8(3) . . ?
P3A P4A Cr1 60.5(3) . . ?
P3A P4A P1A 108.6(4) . . ?
P1A P4A Fe1 61.0(4) . . ?
P1A P4A Cr1 62.7(3) . . ?
Fe1 P1A Cr1 69.1(2) . . ?
P5A P1A Fe1 59.2(4) . . ?
P5A P1A Cr1 59.8(3) . . ?
P4A P1A Fe1 62.4(3) . . ?
P4A P1A Cr1 61.7(3) . . ?
P4A P1A P5A 107.2(5) . . ?

loop_
_geom_bond_atom_site_label_1
_geom_bond_atom_site_label_2
_geom_bond_distance
_geom_bond_site_symmetry_2
_geom_bond_publ_flag
Fe1 P1 2.307(4) . ?
Fe1 P4 2.293(4) . ?
Fe1 P3 2.285(3) . ?
Fe1 C44 2.128(2) . ?
Fe1 C56 2.128(2) . ?
Fe1 C57 2.137(2) . ?
Fe1 C31 2.124(2) . ?
Fe1 C33 2.143(3) . ?
Fe1 P5A 2.249(10) . ?
Fe1 P2A 2.302(8) . ?
Fe1 P3A 2.305(8) . ?
Fe1 P1A 2.319(10) . ?
Cr1 P1 2.321(3) . ?
Cr1 P4 2.300(4) . ?
Cr1 P5 2.320(4) . ?
Cr1 P3 2.319(3) . ?
Cr1 C4 2.194(2) . ?
Cr1 C16 2.237(2) . ?
Cr1 C32 2.192(2) . ?
Cr1 C40 2.243(2) . ?
Cr1 C42 2.236(2) . ?
Cr1 P5A 2.305(9) . ?
Cr1 P2A 2.284(7) . ?
Cr1 P3A 2.301(7) . ?
P1 P4 2.211(5) . ?
P1 P5 2.198(5) . ?
P4 P3 2.236(4) . ?
P5 P2 2.227(5) . ?
P3 P2 2.236(4) . ?
F1 C12 1.353(3) . ?
F4 C28 1.353(3) . ?
F6 C20 1.353(3) . ?
F8 C26 1.353(3) . ?
F10 C18 1.353(3) . ?
F12 C8 1.346(3) . ?
F14 C14 1.354(3) . ?
F16 C30 1.350(3) . ?
F18 C46 1.346(3) . ?
F20 C36 1.343(3) . ?
F22 C24 1.346(3) . ?
F11 C48 1.353(3) . ?
F3 C50 1.346(3) . ?
F13 C2 1.346(3) . ?
F7 C29 1.345(3) . ?
F15 C34 1.343(3) . ?
F2 C54 1.351(3) . ?
F17 C15 1.350(3) . ?
F9 C52 1.344(3) . ?
F19 C17 1.347(3) . ?
C1 C12 1.388(3) . ?
C1 C18 1.385(3) . ?
C1 B1 1.655(3) . ?
C4 H4 0.9500 . ?
C4 C16 1.419(3) . ?
C4 C40 1.427(3) . ?
C6 C14 1.389(3) . ?
C6 C26 1.392(3) . ?
C6 B1 1.650(3) . ?
C8 C10 1.397(3) . ?
C8 C34 1.383(4) . ?
C10 C28 1.388(3) . ?
C10 B1 1.654(3) . ?
C12 C36 1.383(3) . ?
C14 C54 1.372(4) . ?
C16 C32 1.416(3) . ?
C16 C38 1.512(3) . ?
C18 C30 1.391(3) . ?
C20 C22 1.384(3) . ?
C20 C29 1.383(3) . ?
C22 C46 1.398(3) . ?
C22 B1 1.649(3) . ?
C24 C30 1.363(4) . ?
C24 C36 1.376(4) . ?
C26 C52 1.381(4) . ?
C28 C48 1.381(4) . ?
C32 H32 0.9500 . ?
C32 C42 1.424(4) . ?
C34 C15 1.374(4) . ?
C38 C35 1.546(3) . ?
C38 C37 1.522(3) . ?
C38 C39 1.531(3) . ?
C40 C42 1.452(3) . ?
C40 C9 1.545(3) . ?
C42 C19 1.549(3) . ?
C44 C56 1.428(4) . ?
C44 C33 1.433(4) . ?
C44 C5 1.497(4) . ?
C46 C2 1.378(3) . ?
C48 C15 1.370(4) . ?
C50 C29 1.371(4) . ?
C50 C2 1.372(4) . ?
C52 C17 1.363(4) . ?
C54 C17 1.375(4) . ?
C56 C31 1.434(4) . ?
C56 C11 1.491(4) . ?
C57 C31 1.423(4) . ?
C57 C33 1.425(4) . ?
C57 C21 1.492(4) . ?
C31 C43 1.491(4) . ?
C33 C41 1.494(4) . ?
C35 H35A 0.9800 . ?
C35 H35B 0.9800 . ?
C35 H35C 0.9800 . ?
C9 C45 1.575(11) . ?
C9 C47 1.469(11) . ?
C9 C49 1.568(6) . ?
C9 C45A 1.452(16) . ?
C9 C49A 1.561(9) . ?
C9 C47A 1.623(14) . ?
C37 H37A 0.9800 . ?
C37 H37B 0.9800 . ?
C37 H37C 0.9800 . ?
C19 C23 1.342(15) . ?
C19 C3 1.617(12) . ?
C19 C25 1.566(8) . ?
C19 C3A 1.463(7) . ?
C19 C23A 1.611(8) . ?
C19 C25A 1.568(5) . ?
C39 H39A 0.9800 . ?
C39 H39B 0.9800 . ?
C39 H39C 0.9800 . ?
C5 H5A 0.9800 . ?
C5 H5B 0.9800 . ?
C5 H5C 0.9800 . ?
C41 H41A 0.9800 . ?
C41 H41B 0.9800 . ?
C41 H41C 0.9800 . ?
C21 H21A 0.9800 . ?
C21 H21B 0.9800 . ?
C21 H21C 0.9800 . ?
C43 H43A 0.9800 . ?
C43 H43B 0.9800 . ?
C43 H43C 0.9800 . ?
C11 H11A 0.9800 . ?
C11 H11B 0.9800 . ?
C11 H11C 0.9800 . ?
C45 H45A 0.9800 . ?
C45 H45B 0.9800 . ?
C45 H45C 0.9800 . ?
C23 H23A 0.9800 . ?
C23 H23B 0.9800 . ?
C23 H23C 0.9800 . ?
C47 H47A 0.9800 . ?
C47 H47B 0.9800 . ?
C47 H47C 0.9800 . ?
C3 H3A 0.9800 . ?
C3 H3B 0.9800 . ?
C3 H3C 0.9800 . ?
C49 H49A 0.9800 . ?
C49 H49B 0.9800 . ?
C49 H49C 0.9800 . ?
C25 H25A 0.9800 . ?
C25 H25B 0.9800 . ?
C25 H25C 0.9800 . ?
C51 C13 1.39(3) . ?
C51 C7 1.37(2) . ?
C51 F5 1.37(3) . ?
C13 C53 1.39(2) . ?
C13 F21 1.39(3) . ?
C53 H53 0.9500 . ?
C53 C27 1.37(2) . ?
C27 H27 0.9500 . ?
C27 C55 1.36(3) . ?
C55 H55 0.9500 . ?
C55 C7 1.33(2) . ?
C7 H7 0.9500 . ?
C3A H3AA 0.9800 . ?
C3A H3AB 0.9800 . ?
C3A H3AC 0.9800 . ?
C23A H23D 0.9800 . ?
C23A H23E 0.9800 . ?
C23A H23F 0.9800 . ?
C25A H25D 0.9800 . ?
C25A H25E 0.9800 . ?
C25A H25F 0.9800 . ?
C45A H45D 0.9800 . ?
C45A H45E 0.9800 . ?
C45A H45F 0.9800 . ?
C49A H49D 0.9800 . ?
C49A H49E 0.9800 . ?
C49A H49F 0.9800 . ?
C47A H47D 0.9800 . ?
C47A H47E 0.9800 . ?
C47A H47F 0.9800 . ?
P5A P2A 2.230(9) . ?
P5A P1A 2.236(10) . ?
P2A P3A 2.246(8) . ?
P3A P4A 2.200(9) . ?
P4A P1A 2.211(10) . ?

loop_
_geom_torsion_atom_site_label_1
_geom_torsion_atom_site_label_2
_geom_torsion_atom_site_label_3
_geom_torsion_atom_site_label_4
_geom_torsion
_geom_torsion_site_symmetry_1
_geom_torsion_site_symmetry_2
_geom_torsion_site_symmetry_3
_geom_torsion_site_symmetry_4
_geom_torsion_publ_flag
Fe1 C44 C56 C31 60.61(17) . . . . ?
Fe1 C44 C56 C11 -125.0(3) . . . . ?
Fe1 C44 C33 C57 -60.35(17) . . . . ?
Fe1 C44 C33 C41 124.8(3) . . . . ?
Fe1 C56 C31 C57 61.24(17) . . . . ?
Fe1 C56 C31 C43 -123.5(3) . . . . ?
Fe1 C57 C31 C56 -60.89(17) . . . . ?
Fe1 C57 C31 C43 123.8(3) . . . . ?
Fe1 C57 C33 C44 60.05(17) . . . . ?
Fe1 C57 C33 C41 -125.2(3) . . . . ?
Cr1 C4 C16 C32 -60.82(16) . . . . ?
Cr1 C4 C16 C38 132.6(2) . . . . ?
Cr1 C4 C40 C42 61.69(15) . . . . ?
Cr1 C4 C40 C9 -129.1(2) . . . . ?
Cr1 C16 C32 C42 -63.64(17) . . . . ?
Cr1 C16 C38 C35 -174.90(18) . . . . ?
Cr1 C16 C38 C37 -58.0(3) . . . . ?
Cr1 C16 C38 C39 67.3(3) . . . . ?
Cr1 C32 C42 C40 -62.14(16) . . . . ?
Cr1 C32 C42 C19 130.3(2) . . . . ?
Cr1 C40 C42 C32 60.98(16) . . . . ?
Cr1 C40 C42 C19 -134.4(3) . . . . ?
Cr1 C40 C9 C45 48.0(5) . . . . ?
Cr1 C40 C9 C47 -76.5(5) . . . . ?
Cr1 C40 C9 C49 166.3(4) . . . . ?
Cr1 C40 C9 C45A 69.3(8) . . . . ?
Cr1 C40 C9 C49A -162.6(7) . . . . ?
Cr1 C40 C9 C47A -52.6(7) . . . . ?
Cr1 C42 C19 C23 73.5(9) . . . . ?
Cr1 C42 C19 C3 -48.0(6) . . . . ?
Cr1 C42 C19 C25 -161.5(5) . . . . ?
Cr1 C42 C19 C3A -75.7(5) . . . . ?
Cr1 C42 C19 C23A 49.3(5) . . . . ?
Cr1 C42 C19 C25A 159.0(3) . . . . ?
F1 C12 C36 F20 -1.6(3) . . . . ?
F1 C12 C36 C24 179.0(2) . . . . ?
F4 C28 C48 F11 1.7(3) . . . . ?
F4 C28 C48 C15 -178.9(2) . . . . ?
F6 C20 C22 C46 -178.3(2) . . . . ?
F6 C20 C22 B1 -8.5(3) . . . . ?
F6 C20 C29 F7 -1.0(3) . . . . ?
F6 C20 C29 C50 178.5(2) . . . . ?
F8 C26 C52 F9 0.1(3) . . . . ?
F8 C26 C52 C17 -179.6(2) . . . . ?
F10 C18 C30 F16 -2.0(3) . . . . ?
F10 C18 C30 C24 179.0(2) . . . . ?
F12 C8 C10 C28 -177.9(2) . . . . ?
F12 C8 C10 B1 -5.4(3) . . . . ?
F12 C8 C34 F15 -1.5(3) . . . . ?
F12 C8 C34 C15 178.0(2) . . . . ?
F14 C14 C54 F2 -1.0(3) . . . . ?
F14 C14 C54 C17 176.6(2) . . . . ?
F18 C46 C2 F13 1.0(3) . . . . ?
F18 C46 C2 C50 -178.1(2) . . . . ?
F22 C24 C30 F16 -0.1(3) . . . . ?
F22 C24 C30 C18 178.9(2) . . . . ?
F22 C24 C36 F20 2.7(4) . . . . ?
F22 C24 C36 C12 -178.0(2) . . . . ?
F11 C48 C15 F17 -0.9(4) . . . . ?
F11 C48 C15 C34 179.0(2) . . . . ?
F3 C50 C29 F7 -0.5(4) . . . . ?
F3 C50 C29 C20 179.9(2) . . . . ?
F3 C50 C2 F13 0.6(4) . . . . ?
F3 C50 C2 C46 179.6(2) . . . . ?
F15 C34 C15 F17 -0.1(4) . . . . ?
F15 C34 C15 C48 -180.0(2) . . . . ?
F2 C54 C17 F19 1.2(4) . . . . ?
F2 C54 C17 C52 180.0(2) . . . . ?
F9 C52 C17 F19 -2.0(4) . . . . ?
F9 C52 C17 C54 179.2(2) . . . . ?
C1 C12 C36 F20 177.8(2) . . . . ?
C1 C12 C36 C24 -1.6(4) . . . . ?
C1 C18 C30 F16 178.6(2) . . . . ?
C1 C18 C30 C24 -0.4(4) . . . . ?
C4 C16 C32 Cr1 60.84(15) . . . . ?
C4 C16 C32 C42 -2.8(3) . . . . ?
C4 C16 C38 C35 86.5(3) . . . . ?
C4 C16 C38 C37 -156.6(2) . . . . ?
C4 C16 C38 C39 -31.3(3) . . . . ?
C4 C40 C42 Cr1 -60.74(15) . . . . ?
C4 C40 C42 C32 0.2(2) . . . . ?
C4 C40 C42 C19 164.9(3) . . . . ?
C4 C40 C9 C45 135.9(5) . . . . ?
C4 C40 C9 C47 11.4(6) . . . . ?
C4 C40 C9 C49 -105.8(4) . . . . ?
C4 C40 C9 C45A 157.2(8) . . . . ?
C4 C40 C9 C49A -74.7(7) . . . . ?
C4 C40 C9 C47A 35.3(7) . . . . ?
C6 C14 C54 F2 -178.9(2) . . . . ?
C6 C14 C54 C17 -1.3(4) . . . . ?
C6 C26 C52 F9 178.4(2) . . . . ?
C6 C26 C52 C17 -1.3(4) . . . . ?
C8 C10 C28 F4 178.7(2) . . . . ?
C8 C10 C28 C48 -0.8(3) . . . . ?
C8 C10 B1 C1 54.2(3) . . . . ?
C8 C10 B1 C6 -67.9(2) . . . . ?
C8 C10 B1 C22 169.2(2) . . . . ?
C8 C34 C15 F17 -179.5(2) . . . . ?
C8 C34 C15 C48 0.6(4) . . . . ?
C10 C8 C34 F15 179.6(2) . . . . ?
C10 C8 C34 C15 -0.9(4) . . . . ?
C10 C28 C48 F11 -178.8(2) . . . . ?
C10 C28 C48 C15 0.5(4) . . . . ?
C12 C1 C18 F10 -178.5(2) . . . . ?
C12 C1 C18 C30 0.9(3) . . . . ?
C12 C1 B1 C6 -56.9(3) . . . . ?
C12 C1 B1 C10 -171.8(2) . . . . ?
C12 C1 B1 C22 65.5(2) . . . . ?
C14 C6 C26 F8 -179.6(2) . . . . ?
C14 C6 C26 C52 2.3(3) . . . . ?
C14 C6 B1 C1 168.7(2) . . . . ?
C14 C6 B1 C10 -68.2(2) . . . . ?
C14 C6 B1 C22 54.4(3) . . . . ?
C14 C54 C17 F19 -176.5(2) . . . . ?
C14 C54 C17 C52 2.3(4) . . . . ?
C16 C4 C40 Cr1 -63.71(16) . . . . ?
C16 C4 C40 C42 -2.0(3) . . . . ?
C16 C4 C40 C9 167.2(2) . . . . ?
C16 C32 C42 Cr1 63.77(17) . . . . ?
C16 C32 C42 C40 1.6(3) . . . . ?
C16 C32 C42 C19 -165.9(2) . . . . ?
C18 C1 C12 F1 179.51(19) . . . . ?
C18 C1 C12 C36 0.1(3) . . . . ?
C18 C1 B1 C6 132.1(2) . . . . ?
C18 C1 B1 C10 17.2(3) . . . . ?
C18 C1 B1 C22 -105.5(2) . . . . ?
C20 C22 C46 F18 178.4(2) . . . . ?
C20 C22 C46 C2 -0.4(3) . . . . ?
C20 C22 B1 C1 -101.8(2) . . . . ?
C20 C22 B1 C6 19.8(3) . . . . ?
C20 C22 B1 C10 134.9(2) . . . . ?
C22 C20 C29 F7 -179.3(2) . . . . ?
C22 C20 C29 C50 0.2(4) . . . . ?
C22 C46 C2 F13 179.8(2) . . . . ?
C22 C46 C2 C50 0.7(4) . . . . ?
C26 C6 C14 F14 -178.7(2) . . . . ?
C26 C6 C14 C54 -1.0(3) . . . . ?
C26 C6 B1 C1 -23.7(3) . . . . ?
C26 C6 B1 C10 99.4(2) . . . . ?
C26 C6 B1 C22 -137.9(2) . . . . ?
C26 C52 C17 F19 177.7(2) . . . . ?
C26 C52 C17 C54 -1.1(4) . . . . ?
C28 C10 B1 C1 -134.5(2) . . . . ?
C28 C10 B1 C6 103.4(2) . . . . ?
C28 C10 B1 C22 -19.5(3) . . . . ?
C28 C48 C15 F17 179.7(2) . . . . ?
C28 C48 C15 C34 -0.4(4) . . . . ?
C30 C24 C36 F20 -177.3(2) . . . . ?
C30 C24 C36 C12 2.0(4) . . . . ?
C32 C16 C38 C35 -77.5(3) . . . . ?
C32 C16 C38 C37 39.4(3) . . . . ?
C32 C16 C38 C39 164.7(2) . . . . ?
C32 C42 C19 C23 -14.5(10) . . . . ?
C32 C42 C19 C3 -136.0(5) . . . . ?
C32 C42 C19 C25 110.4(6) . . . . ?
C32 C42 C19 C3A -163.7(5) . . . . ?
C32 C42 C19 C23A -38.7(4) . . . . ?
C32 C42 C19 C25A 70.9(4) . . . . ?
C34 C8 C10 C28 1.0(3) . . . . ?
C34 C8 C10 B1 173.5(2) . . . . ?
C36 C24 C30 F16 179.9(2) . . . . ?
C36 C24 C30 C18 -1.1(4) . . . . ?
C38 C16 C32 Cr1 -132.4(2) . . . . ?
C38 C16 C32 C42 164.0(2) . . . . ?
C40 C4 C16 Cr1 63.80(16) . . . . ?
C40 C4 C16 C32 3.0(3) . . . . ?
C40 C4 C16 C38 -163.6(2) . . . . ?
C40 C42 C19 C23 -177.9(9) . . . . ?
C40 C42 C19 C3 60.7(6) . . . . ?
C40 C42 C19 C25 -52.9(6) . . . . ?
C40 C42 C19 C3A 33.0(6) . . . . ?
C40 C42 C19 C23A 158.0(4) . . . . ?
C40 C42 C19 C25A -92.4(4) . . . . ?
C42 C40 C9 C45 -58.6(5) . . . . ?
C42 C40 C9 C47 176.9(5) . . . . ?
C42 C40 C9 C49 59.8(5) . . . . ?
C42 C40 C9 C45A -37.3(9) . . . . ?
C42 C40 C9 C49A 90.9(7) . . . . ?
C42 C40 C9 C47A -159.2(7) . . . . ?
C44 C56 C31 Fe1 -60.78(17) . . . . ?
C44 C56 C31 C57 0.5(3) . . . . ?
C44 C56 C31 C43 175.8(2) . . . . ?
C46 C22 B1 C1 67.4(2) . . . . ?
C46 C22 B1 C6 -170.9(2) . . . . ?
C46 C22 B1 C10 -55.8(3) . . . . ?
C56 C44 C33 Fe1 60.84(17) . . . . ?
C56 C44 C33 C57 0.5(3) . . . . ?
C56 C44 C33 C41 -174.4(2) . . . . ?
C29 C20 C22 C46 -0.1(3) . . . . ?
C29 C20 C22 B1 169.7(2) . . . . ?
C29 C50 C2 F13 -179.6(2) . . . . ?
C29 C50 C2 C46 -0.5(4) . . . . ?
C31 C57 C33 Fe1 -60.26(17) . . . . ?
C31 C57 C33 C44 -0.2(3) . . . . ?
C31 C57 C33 C41 174.6(2) . . . . ?
C2 C50 C29 F7 179.7(2) . . . . ?
C2 C50 C29 C20 0.1(4) . . . . ?
C33 C44 C56 Fe1 -61.20(17) . . . . ?
C33 C44 C56 C31 -0.6(3) . . . . ?
C33 C44 C56 C11 173.8(2) . . . . ?
C33 C57 C31 Fe1 60.73(17) . . . . ?
C33 C57 C31 C56 -0.2(3) . . . . ?
C33 C57 C31 C43 -175.5(2) . . . . ?
C9 C40 C42 Cr1 132.5(3) . . . . ?
C9 C40 C42 C32 -166.6(3) . . . . ?
C9 C40 C42 C19 -1.9(5) . . . . ?
C5 C44 C56 Fe1 123.7(2) . . . . ?
C5 C44 C56 C31 -175.7(2) . . . . ?
C5 C44 C56 C11 -1.3(4) . . . . ?
C5 C44 C33 Fe1 -124.0(2) . . . . ?
C5 C44 C33 C57 175.6(2) . . . . ?
C5 C44 C33 C41 0.8(4) . . . . ?
C21 C57 C31 Fe1 -124.4(3) . . . . ?
C21 C57 C31 C56 174.7(2) . . . . ?
C21 C57 C31 C43 -0.6(4) . . . . ?
C21 C57 C33 Fe1 124.8(3) . . . . ?
C21 C57 C33 C44 -175.1(2) . . . . ?
C21 C57 C33 C41 -0.4(4) . . . . ?
B1 C1 C12 F1 7.4(3) . . . . ?
B1 C1 C12 C36 -172.1(2) . . . . ?
B1 C1 C18 F10 -7.1(3) . . . . ?
B1 C1 C18 C30 172.2(2) . . . . ?
B1 C6 C14 F14 -9.6(3) . . . . ?
B1 C6 C14 C54 168.1(2) . . . . ?
B1 C6 C26 F8 12.0(3) . . . . ?
B1 C6 C26 C52 -166.1(2) . . . . ?
B1 C10 C28 F4 6.9(3) . . . . ?
B1 C10 C28 C48 -172.6(2) . . . . ?
B1 C22 C46 F18 7.7(3) . . . . ?
B1 C22 C46 C2 -171.1(2) . . . . ?
C11 C56 C31 Fe1 124.8(3) . . . . ?
C11 C56 C31 C57 -173.9(2) . . . . ?
C11 C56 C31 C43 1.4(4) . . . . ?
C51 C13 C53 C27 -2(3) . . . . ?
C13 C51 C7 C55 2(3) . . . . ?
C13 C53 C27 C55 1(3) . . . . ?
C53 C27 C55 C7 1(3) . . . . ?
C27 C55 C7 C51 -3(3) . . . . ?
C7 C51 C13 C53 0(3) . . . . ?
C7 C51 C13 F21 177(2) . . . . ?
F5 C51 C13 C53 -180(2) . . . . ?
F5 C51 C13 F21 -3(3) . . . . ?
F5 C51 C7 C55 -178(2) . . . . ?
F21 C13 C53 C27 -178(2) . . . . ?

loop_
_exptl_oxdiff_crystal_face_indexfrac_h
_exptl_oxdiff_crystal_face_indexfrac_k
_exptl_oxdiff_crystal_face_indexfrac_l
_exptl_oxdiff_crystal_face_x
_exptl_oxdiff_crystal_face_y
_exptl_oxdiff_crystal_face_z
-0.0028 -1.9989 0.9997 -0.0476 -0.1611 0.0595
-6.3838 -8.6070 -2.8371 -0.1566 -0.6526 -0.7413
1.0015 2.0004 0.0004 0.0469 0.1555 0.0890
0.0028 1.9989 -0.9997 0.0476 0.1611 -0.0595
-0.0010 -1.0004 -0.0003 0.0050 -0.0775 -0.0030
0.0010 1.0004 0.0003 -0.0050 0.0775 0.0030
1.9964 -0.9974 1.9999 0.0035 -0.0887 0.2940
-1.9853 12.0015 -1.9970 -0.0585 0.9413 -0.2605
-0.0012 -2.0026 -1.0007 0.0676 -0.1489 -0.0717
1.9978 -2.0032 -1.0009 0.1814 -0.1479 0.0942
8.8308 -6.4800 -1.7274 0.6346 -0.4866 0.6004
8.4937 -7.1720 -3.0339 0.6941 -0.5323 0.4846
-8.5260 2.7590 -3.4417 -0.3009 0.2307 -0.9253
0.0663 6.6442 9.7652 -0.5919 0.4540 0.6660
10.1699 1.4228 -2.1536 0.6955 0.1291 0.7068
-9.2531 -1.0575 -2.2135 -0.3938 -0.0731 -0.9163
-1.2762 0.4597 -10.9675 0.5565 0.1033 -0.8244
-0.0008 0.0018 1.0002 -0.0576 -0.0061 0.0656
